data_4331497
loop_
_publ_author_name
'Tong, Yi-Ping'
'Zheng, Shao-Liang'
'Chen, Xiao-Ming'

_publ_section_title
;
 Syntheses, Structures, Photoluminescence, and Theoretical Studies of a
 Class of Beryllium(II) Compounds of Aromatic N,O-Chelate Ligands
;
_journal_issue 12
_journal_name_full 'Inorganic Chemistry'
_journal_page_first 4270
_journal_page_last 4275
_journal_paper_doi 10.1021/ic0501059
_journal_volume 44
_journal_year 2005
_chemical_formula_sum 'C26 H16 Be N2 O4'
_chemical_formula_weight 429.42
_chemical_name_systematic
; 
 ? 
;
_space_group_IT_number 61
_symmetry_cell_setting orthorhombic
_symmetry_space_group_name_Hall '-P 2ac 2ab'
_symmetry_space_group_name_H-M 'P b c a'
_atom_sites_solution_hydrogens geom
_atom_sites_solution_primary direct
_atom_sites_solution_secondary difmap
_audit_creation_method SHELXL-97
_cell_angle_alpha 90.00
_cell_angle_beta 90.00
_cell_angle_gamma 90.00
_cell_formula_units_Z 8
_cell_length_a 10.2825(8)
_cell_length_b 16.7547(14)
_cell_length_c 24.935(2)
_cell_measurement_temperature 293(2)
_cell_volume 4295.8(6)
_computing_cell_refinement 'SAINT (Bruker, 2001)'
_computing_data_collection 'SMART (Bruker, 2001)'
_computing_data_reduction SAINT
_computing_molecular_graphics 'SHELXTL, V6.10 (Sheldrick, 2000)'
_computing_publication_material SHELXL-97
_computing_structure_refinement 'SHELXL-97 (Sheldrick, 1997)'
_computing_structure_solution 'SHELXS-97 (Sheldrick, 1990)'
_diffrn_ambient_temperature 293(2)
_diffrn_measured_fraction_theta_full 0.956
_diffrn_measured_fraction_theta_max 0.956
_diffrn_measurement_device_type 'Bruker APEX area-detector diffractometer'
_diffrn_measurement_method '\f and \w scan'
_diffrn_radiation_monochromator graphite
_diffrn_radiation_source 'fine-focus sealed tube'
_diffrn_radiation_type MoK\a
_diffrn_radiation_wavelength 0.71073
_diffrn_reflns_av_R_equivalents 0.0513
_diffrn_reflns_av_sigmaI/netI 0.0482
_diffrn_reflns_limit_h_max 13
_diffrn_reflns_limit_h_min -9
_diffrn_reflns_limit_k_max 21
_diffrn_reflns_limit_k_min -19
_diffrn_reflns_limit_l_max 27
_diffrn_reflns_limit_l_min -32
_diffrn_reflns_number 25567
_diffrn_reflns_theta_full 28.29
_diffrn_reflns_theta_max 28.29
_diffrn_reflns_theta_min 1.63
_exptl_absorpt_coefficient_mu 0.090
_exptl_absorpt_correction_T_max 0.9946
_exptl_absorpt_correction_T_min 0.9684
_exptl_absorpt_correction_type multi-scan
_exptl_absorpt_process_details 'SADABS (Sheldrick,1996)'
_exptl_crystal_colour colorless
_exptl_crystal_density_diffrn 1.328
_exptl_crystal_density_method 'not measured'
_exptl_crystal_description plate
_exptl_crystal_F_000 1776
_exptl_crystal_size_max 0.36
_exptl_crystal_size_mid 0.27
_exptl_crystal_size_min 0.06
_refine_diff_density_max 0.159
_refine_diff_density_min -0.125
_refine_diff_density_rms 0.032
_refine_ls_extinction_method none
_refine_ls_goodness_of_fit_ref 1.032
_refine_ls_hydrogen_treatment constr
_refine_ls_matrix_type full
_refine_ls_number_parameters 298
_refine_ls_number_reflns 5103
_refine_ls_number_restraints 0
_refine_ls_restrained_S_all 1.032
_refine_ls_R_factor_all 0.1290
_refine_ls_R_factor_gt 0.0641
_refine_ls_shift/su_max 0.000
_refine_ls_shift/su_mean 0.000
_refine_ls_structure_factor_coef Fsqd
_refine_ls_weighting_details 'calc w=1/[\s^2^(Fo^2^)+(0.0418P)^2^+1.0008P] where P=(Fo^2^+2Fc^2^)/3'
_refine_ls_weighting_scheme calc
_refine_ls_wR_factor_gt 0.1098
_refine_ls_wR_factor_ref 0.1312
_reflns_number_gt 2854
_reflns_number_total 5103
_reflns_threshold_expression >2sigma(I)
_cod_data_source_file ic0501059sup1.cif
_cod_data_source_block complex_2
_cod_depositor_comments
;
The following automatic conversions were performed:

'_symmetry_cell_setting' value 'Orthorhombic' changed to
'orthorhombic' according to
/home/saulius/struct/CIF-dictionaries/cif_core.dic dictionary named
'cif_core.dic' version 2.4.2 from
2011-04-26.

'_exptl_absorpt_correction_type' value 'Multi-scan'
changed to 'multi-scan' according to
/home/saulius/struct/CIF-dictionaries/cif_core.dic dictionary named
'cif_core.dic' version 2.4.2 from 2011-04-26.

Automatic conversion script
Id: cif_fix_values 1891 2012-01-12 08:04:46Z andrius 
;
_cod_original_sg_symbol_H-M Pbca
_cod_database_code 4331497

loop_
_symmetry_equiv_pos_as_xyz
'x, y, z'
'-x+1/2, -y, z+1/2'
'-x, y+1/2, -z+1/2'
'x+1/2, -y+1/2, -z'
'-x, -y, -z'
'x-1/2, y, -z-1/2'
'x, -y-1/2, z-1/2'
'-x-1/2, y-1/2, z'

loop_
_atom_site_label
_atom_site_type_symbol
_atom_site_fract_x
_atom_site_fract_y
_atom_site_fract_z
_atom_site_U_iso_or_equiv
_atom_site_adp_type
_atom_site_occupancy
_atom_site_symmetry_multiplicity
_atom_site_calc_flag
_atom_site_refinement_flags
O1 O 0.75123(14) 0.08292(9) 0.61915(5) 0.0575(4) Uani 1 1 d .
O2 O 0.64180(14) 0.22594(8) 0.59878(5) 0.0565(4) Uani 1 1 d .
O3 O 0.62823(19) 0.11638(11) 0.77551(6) 0.0754(5) Uani 1 1 d .
O4 O 0.37064(14) 0.09162(9) 0.51396(6) 0.0595(4) Uani 1 1 d .
N1 N 0.58971(17) 0.14096(10) 0.68914(7) 0.0533(5) Uani 1 1 d .
N2 N 0.50515(16) 0.09720(10) 0.58377(6) 0.0508(4) Uani 1 1 d .
C1' C 0.57883(19) 0.25810(13) 0.55804(8) 0.0479(5) Uani 1 1 d .
C2' C 0.6057(2) 0.33655(13) 0.54264(9) 0.0559(6) Uani 1 1 d .
H2'A H 0.6657 0.3662 0.5622 0.067 Uiso 1 1 calc R
C3' C 0.5456(2) 0.37047(14) 0.49943(9) 0.0621(6) Uani 1 1 d .
H3'A H 0.5659 0.4227 0.4899 0.075 Uiso 1 1 calc R
C4' C 0.4545(2) 0.32837(14) 0.46950(9) 0.0618(6) Uani 1 1 d .
H4'A H 0.4144 0.3520 0.4401 0.074 Uiso 1 1 calc R
C5' C 0.4251(2) 0.25229(14) 0.48380(8) 0.0569(6) Uani 1 1 d .
H5'A H 0.3638 0.2239 0.4641 0.068 Uiso 1 1 calc R
C6' C 0.48532(19) 0.21594(12) 0.52778(8) 0.0476(5) Uani 1 1 d .
C7' C 0.4560(2) 0.13594(13) 0.54305(8) 0.0491(5) Uani 1 1 d .
C8' C 0.3666(2) 0.01826(13) 0.53929(8) 0.0547(6) Uani 1 1 d .
C9' C 0.2947(2) -0.04757(14) 0.52543(10) 0.0689(7) Uani 1 1 d .
H9'A H 0.2397 -0.0481 0.4958 0.083 Uiso 1 1 calc R
C10' C 0.3097(3) -0.11293(16) 0.55844(11) 0.0765(7) Uani 1 1 d .
H10B H 0.2622 -0.1590 0.5514 0.092 Uiso 1 1 calc R
C11' C 0.3937(3) -0.11174(15) 0.60184(10) 0.0752(7) Uani 1 1 d .
H11A H 0.4010 -0.1571 0.6231 0.090 Uiso 1 1 calc R
C12' C 0.4669(2) -0.04529(14) 0.61450(9) 0.0660(6) Uani 1 1 d .
H12B H 0.5246 -0.0451 0.6432 0.079 Uiso 1 1 calc R
C13' C 0.4498(2) 0.02060(13) 0.58239(8) 0.0511(5) Uani 1 1 d .
C1 C 0.8045(2) 0.04094(13) 0.65770(9) 0.0551(6) Uani 1 1 d .
C2 C 0.9081(3) -0.01023(14) 0.64645(10) 0.0724(7) Uani 1 1 d .
H2A H 0.9391 -0.0137 0.6115 0.087 Uiso 1 1 calc R
C3 C 0.9643(3) -0.05486(16) 0.68532(14) 0.0921(9) Uani 1 1 d .
H3A H 1.0327 -0.0887 0.6765 0.111 Uiso 1 1 calc R
C4 C 0.9223(4) -0.05109(17) 0.73768(14) 0.0981(10) Uani 1 1 d .
H4A H 0.9610 -0.0830 0.7637 0.118 Uiso 1 1 calc R
C5 C 0.8236(3) -0.00042(16) 0.75137(10) 0.0801(8) Uani 1 1 d .
H5A H 0.7970 0.0037 0.7869 0.096 Uiso 1 1 calc R
C6 C 0.7621(2) 0.04575(13) 0.71132(8) 0.0575(6) Uani 1 1 d .
C7 C 0.6601(2) 0.10046(14) 0.72378(8) 0.0581(6) Uani 1 1 d .
C8 C 0.5294(3) 0.17218(17) 0.77256(10) 0.0723(8) Uani 1 1 d .
C9 C 0.4630(4) 0.2076(2) 0.81378(12) 0.1038(12) Uani 1 1 d .
H9A H 0.4821 0.1967 0.8495 0.125 Uiso 1 1 calc R
C10 C 0.3663(4) 0.2600(2) 0.79938(17) 0.1156(15) Uani 1 1 d .
H10A H 0.3184 0.2854 0.8260 0.139 Uiso 1 1 calc R
C11 C 0.3382(3) 0.27614(18) 0.74546(17) 0.1034(11) Uani 1 1 d .
H11B H 0.2718 0.3117 0.7371 0.124 Uiso 1 1 calc R
C12 C 0.4077(3) 0.23993(16) 0.70424(12) 0.0783(8) Uani 1 1 d .
H12A H 0.3898 0.2505 0.6684 0.094 Uiso 1 1 calc R
C13 C 0.5044(2) 0.18755(14) 0.71923(9) 0.0608(6) Uani 1 1 d .
Be1 Be 0.6283(3) 0.13885(18) 0.62161(10) 0.0517(7) Uani 1 1 d .

loop_
_atom_site_aniso_label
_atom_site_aniso_U_11
_atom_site_aniso_U_22
_atom_site_aniso_U_33
_atom_site_aniso_U_23
_atom_site_aniso_U_13
_atom_site_aniso_U_12
O1 0.0618(9) 0.0681(10) 0.0426(8) 0.0057(7) -0.0037(7) 0.0030(8)
O2 0.0611(9) 0.0591(9) 0.0493(8) 0.0047(7) -0.0133(7) -0.0090(7)
O3 0.1089(15) 0.0776(12) 0.0396(9) 0.0006(8) 0.0027(9) -0.0358(11)
O4 0.0607(9) 0.0586(10) 0.0593(9) -0.0035(8) -0.0197(8) -0.0008(8)
N1 0.0587(11) 0.0591(11) 0.0419(10) -0.0002(9) -0.0006(9) -0.0142(9)
N2 0.0547(11) 0.0563(11) 0.0412(9) 0.0013(8) -0.0054(8) -0.0042(9)
C1' 0.0477(12) 0.0534(13) 0.0427(12) -0.0016(10) 0.0029(10) 0.0051(10)
C2' 0.0566(14) 0.0525(14) 0.0585(14) 0.0006(11) -0.0008(11) 0.0002(11)
C3' 0.0658(15) 0.0530(14) 0.0675(15) 0.0096(12) 0.0056(13) 0.0072(12)
C4' 0.0668(16) 0.0661(16) 0.0524(13) 0.0107(12) -0.0001(12) 0.0183(13)
C5' 0.0568(14) 0.0619(14) 0.0520(13) 0.0000(11) -0.0081(11) 0.0094(11)
C6' 0.0490(12) 0.0500(13) 0.0439(11) -0.0018(10) -0.0010(10) 0.0043(10)
C7' 0.0463(12) 0.0581(14) 0.0430(12) -0.0055(10) -0.0048(10) 0.0013(10)
C8' 0.0569(14) 0.0521(14) 0.0552(13) -0.0049(11) -0.0075(11) 0.0005(11)
C9' 0.0708(17) 0.0614(16) 0.0744(16) -0.0098(13) -0.0182(13) -0.0027(13)
C10' 0.0814(18) 0.0627(17) 0.0853(18) -0.0097(14) -0.0067(16) -0.0123(14)
C11' 0.095(2) 0.0580(16) 0.0729(17) 0.0060(13) -0.0043(15) -0.0089(14)
C12' 0.0803(17) 0.0650(16) 0.0528(13) 0.0011(12) -0.0091(12) -0.0073(13)
C13' 0.0550(13) 0.0536(13) 0.0446(12) -0.0037(10) -0.0012(10) -0.0032(11)
C1 0.0615(15) 0.0512(13) 0.0524(13) 0.0040(10) -0.0166(11) -0.0119(12)
C2 0.0798(18) 0.0601(16) 0.0772(17) -0.0044(13) -0.0177(14) 0.0079(14)
C3 0.103(2) 0.0690(19) 0.104(2) -0.0008(17) -0.033(2) 0.0127(16)
C4 0.122(3) 0.069(2) 0.103(3) 0.0190(17) -0.047(2) 0.0041(19)
C5 0.109(2) 0.0723(18) 0.0587(15) 0.0161(14) -0.0279(16) -0.0216(17)
C6 0.0688(16) 0.0543(14) 0.0495(13) 0.0067(11) -0.0158(12) -0.0165(12)
C7 0.0787(17) 0.0627(15) 0.0329(12) 0.0017(11) -0.0041(11) -0.0314(13)
C8 0.091(2) 0.0699(17) 0.0555(15) -0.0137(13) 0.0226(14) -0.0411(15)
C9 0.144(3) 0.093(2) 0.075(2) -0.0273(19) 0.051(2) -0.060(2)
C10 0.129(3) 0.090(3) 0.128(3) -0.048(2) 0.079(3) -0.055(2)
C11 0.089(2) 0.076(2) 0.145(3) -0.030(2) 0.049(2) -0.0285(17)
C12 0.0719(18) 0.0702(18) 0.093(2) -0.0132(15) 0.0245(16) -0.0171(15)
C13 0.0664(16) 0.0581(15) 0.0580(15) -0.0103(12) 0.0166(13) -0.0235(13)
Be1 0.0563(17) 0.0599(18) 0.0389(14) -0.0001(13) -0.0042(13) -0.0071(14)

loop_
_atom_type_symbol
_atom_type_description
_atom_type_scat_dispersion_real
_atom_type_scat_dispersion_imag
_atom_type_scat_source
C C 0.0033 0.0016 'International Tables Vol C Tables 4.2.6.8 and 6.1.1.4'
H H 0.0000 0.0000 'International Tables Vol C Tables 4.2.6.8 and 6.1.1.4'
Be Be 0.0005 0.0002 'International Tables Vol C Tables 4.2.6.8 and 6.1.1.4'
N N 0.0061 0.0033 'International Tables Vol C Tables 4.2.6.8 and 6.1.1.4'
O O 0.0106 0.0060 'International Tables Vol C Tables 4.2.6.8 and 6.1.1.4'

loop_
_geom_angle_atom_site_label_1
_geom_angle_atom_site_label_2
_geom_angle_atom_site_label_3
_geom_angle
C1 O1 Be1 128.75(18)
C1' O2 Be1 127.91(17)
C7 O3 C8 105.07(19)
C7' O4 C8' 105.15(15)
C7 N1 C13 106.37(19)
C7 N1 Be1 120.13(19)
C13 N1 Be1 132.84(19)
C7' N2 C13' 106.13(17)
C7' N2 Be1 120.51(18)
C13' N2 Be1 132.85(17)
O2 C1' C2' 119.92(19)
O2 C1' C6' 122.77(19)
C2' C1' C6' 117.30(19)
C3' C2' C1' 121.2(2)
C3' C2' H2'A 119.4
C1' C2' H2'A 119.4
C2' C3' C4' 121.2(2)
C2' C3' H3'A 119.4
C4' C3' H3'A 119.4
C5' C4' C3' 119.1(2)
C5' C4' H4'A 120.5
C3' C4' H4'A 120.5
C4' C5' C6' 121.0(2)
C4' C5' H5'A 119.5
C6' C5' H5'A 119.5
C5' C6' C1' 120.2(2)
C5' C6' C7' 121.65(19)
C1' C6' C7' 118.16(18)
N2 C7' O4 113.15(19)
N2 C7' C6' 126.32(19)
O4 C7' C6' 120.53(18)
C9' C8' C13' 123.7(2)
C9' C8' O4 128.0(2)
C13' C8' O4 108.26(18)
C8' C9' C10' 115.3(2)
C8' C9' H9'A 122.3
C10' C9' H9'A 122.3
C9' C10' C11' 121.7(2)
C9' C10' H10B 119.2
C11' C10' H10B 119.2
C12' C11' C10' 122.0(2)
C12' C11' H11A 119.0
C10' C11' H11A 119.0
C13' C12' C11' 116.4(2)
C13' C12' H12B 121.8
C11' C12' H12B 121.8
C8' C13' C12' 120.8(2)
C8' C13' N2 107.31(18)
C12' C13' N2 131.9(2)
O1 C1 C2 120.1(2)
O1 C1 C6 122.4(2)
C2 C1 C6 117.5(2)
C3 C2 C1 121.4(3)
C3 C2 H2A 119.3
C1 C2 H2A 119.3
C2 C3 C4 121.3(3)
C2 C3 H3A 119.4
C4 C3 H3A 119.4
C5 C4 C3 119.9(3)
C5 C4 H4A 120.0
C3 C4 H4A 120.0
C4 C5 C6 119.8(3)
C4 C5 H5A 120.1
C6 C5 H5A 120.1
C1 C6 C5 120.1(2)
C1 C6 C7 118.1(2)
C5 C6 C7 121.8(2)
N1 C7 O3 112.9(2)
N1 C7 C6 126.36(19)
O3 C7 C6 120.7(2)
C9 C8 C13 123.4(3)
C9 C8 O3 128.3(3)
C13 C8 O3 108.3(2)
C8 C9 C10 116.2(3)
C8 C9 H9A 121.9
C10 C9 H9A 121.9
C9 C10 C11 121.5(3)
C9 C10 H10A 119.3
C11 C10 H10A 119.3
C12 C11 C10 121.3(3)
C12 C11 H11B 119.4
C10 C11 H11B 119.4
C13 C12 C11 116.6(3)
C13 C12 H12A 121.7
C11 C12 H12A 121.7
C12 C13 C8 121.0(3)
C12 C13 N1 131.7(2)
C8 C13 N1 107.3(2)
O2 Be1 O1 117.87(19)
O2 Be1 N2 103.99(17)
O1 Be1 N2 109.08(18)
O2 Be1 N1 110.70(18)
O1 Be1 N1 103.55(17)
N2 Be1 N1 111.82(17)

loop_
_geom_bond_atom_site_label_1
_geom_bond_atom_site_label_2
_geom_bond_distance
O1 C1 1.311(2)
O1 Be1 1.574(3)
O2 C1' 1.320(2)
O2 Be1 1.572(3)
O3 C7 1.357(2)
O3 C8 1.383(3)
O4 C7' 1.359(2)
O4 C8' 1.383(3)
N1 C7 1.316(3)
N1 C13 1.393(3)
N1 Be1 1.730(3)
N2 C7' 1.307(2)
N2 C13' 1.404(3)
N2 Be1 1.727(3)
C1' C2' 1.397(3)
C1' C6' 1.412(3)
C2' C3' 1.366(3)
C2' H2'A 0.9300
C3' C4' 1.389(3)
C3' H3'A 0.9300
C4' C5' 1.358(3)
C4' H4'A 0.9300
C5' C6' 1.399(3)
C5' H5'A 0.9300
C6' C7' 1.426(3)
C8' C9' 1.372(3)
C8' C13' 1.374(3)
C9' C10' 1.378(3)
C9' H9'A 0.9300
C10' C11' 1.385(3)
C10' H10B 0.9300
C11' C12' 1.380(3)
C11' H11A 0.9300
C12' C13' 1.375(3)
C12' H12B 0.9300
C1 C2 1.396(3)
C1 C6 1.409(3)
C2 C3 1.354(3)
C2 H2A 0.9300
C3 C4 1.377(4)
C3 H3A 0.9300
C4 C5 1.367(4)
C4 H4A 0.9300
C5 C6 1.413(3)
C5 H5A 0.9300
C6 C7 1.427(3)
C8 C9 1.369(4)
C8 C13 1.379(3)
C9 C10 1.375(5)
C9 H9A 0.9300
C10 C11 1.401(5)
C10 H10A 0.9300
C11 C12 1.391(4)
C11 H11B 0.9300
C12 C13 1.378(3)
C12 H12A 0.9300

loop_
_geom_hbond_atom_site_label_D
_geom_hbond_atom_site_label_H
_geom_hbond_atom_site_label_A
_geom_hbond_distance_DH
_geom_hbond_distance_HA
_geom_hbond_distance_DA
_geom_hbond_angle_DHA
_geom_hbond_site_symmetry_A
C4' H4'A O1 0.93 2.49 3.386(3) 162.6 4_456

loop_
_geom_torsion_atom_site_label_1
_geom_torsion_atom_site_label_2
_geom_torsion_atom_site_label_3
_geom_torsion_atom_site_label_4
_geom_torsion
Be1 O2 C1' C2' -178.6(2)
Be1 O2 C1' C6' 0.0(3)
O2 C1' C2' C3' 177.59(19)
C6' C1' C2' C3' -1.2(3)
C1' C2' C3' C4' 0.6(3)
C2' C3' C4' C5' 0.2(3)
C3' C4' C5' C6' -0.4(3)
C4' C5' C6' C1' -0.3(3)
C4' C5' C6' C7' -179.6(2)
O2 C1' C6' C5' -177.71(18)
C2' C1' C6' C5' 1.0(3)
O2 C1' C6' C7' 1.6(3)
C2' C1' C6' C7' -179.65(18)
C13' N2 C7' O4 0.2(2)
Be1 N2 C7' O4 173.05(17)
C13' N2 C7' C6' -178.96(19)
Be1 N2 C7' C6' -6.1(3)
C8' O4 C7' N2 0.1(2)
C8' O4 C7' C6' 179.31(18)
C5' C6' C7' N2 -178.9(2)
C1' C6' C7' N2 1.8(3)
C5' C6' C7' O4 2.0(3)
C1' C6' C7' O4 -177.30(17)
C7' O4 C8' C9' 180.0(2)
C7' O4 C8' C13' -0.3(2)
C13' C8' C9' C10' 0.7(4)
O4 C8' C9' C10' -179.7(2)
C8' C9' C10' C11' -1.1(4)
C9' C10' C11' C12' 0.0(4)
C10' C11' C12' C13' 1.5(4)
C9' C8' C13' C12' 0.8(3)
O4 C8' C13' C12' -178.9(2)
C9' C8' C13' N2 -179.8(2)
O4 C8' C13' N2 0.5(2)
C11' C12' C13' C8' -1.8(3)
C11' C12' C13' N2 179.0(2)
C7' N2 C13' C8' -0.4(2)
Be1 N2 C13' C8' -172.0(2)
C7' N2 C13' C12' 178.9(2)
Be1 N2 C13' C12' 7.3(4)
Be1 O1 C1 C2 175.0(2)
Be1 O1 C1 C6 -5.8(3)
O1 C1 C2 C3 -179.4(2)
C6 C1 C2 C3 1.3(4)
C1 C2 C3 C4 -0.5(4)
C2 C3 C4 C5 -1.3(5)
C3 C4 C5 C6 2.3(4)
O1 C1 C6 C5 -179.5(2)
C2 C1 C6 C5 -0.2(3)
O1 C1 C6 C7 -2.0(3)
C2 C1 C6 C7 177.3(2)
C4 C5 C6 C1 -1.5(4)
C4 C5 C6 C7 -178.9(2)
C13 N1 C7 O3 0.1(2)
Be1 N1 C7 O3 171.92(17)
C13 N1 C7 C6 -178.9(2)
Be1 N1 C7 C6 -7.1(3)
C8 O3 C7 N1 -0.3(2)
C8 O3 C7 C6 178.71(19)
C1 C6 C7 N1 8.6(3)
C5 C6 C7 N1 -173.9(2)
C1 C6 C7 O3 -170.25(18)
C5 C6 C7 O3 7.2(3)
C7 O3 C8 C9 179.7(2)
C7 O3 C8 C13 0.5(2)
C13 C8 C9 C10 0.7(4)
O3 C8 C9 C10 -178.4(2)
C8 C9 C10 C11 -0.1(4)
C9 C10 C11 C12 -0.4(5)
C10 C11 C12 C13 0.3(4)
C11 C12 C13 C8 0.3(3)
C11 C12 C13 N1 178.9(2)
C9 C8 C13 C12 -0.8(4)
O3 C8 C13 C12 178.5(2)
C9 C8 C13 N1 -179.7(2)
O3 C8 C13 N1 -0.4(2)
C7 N1 C13 C12 -178.5(2)
Be1 N1 C13 C12 11.1(4)
C7 N1 C13 C8 0.2(2)
Be1 N1 C13 C8 -170.1(2)
C1' O2 Be1 O1 117.3(2)
C1' O2 Be1 N2 -3.6(3)
C1' O2 Be1 N1 -123.8(2)
C1 O1 Be1 O2 129.0(2)
C1 O1 Be1 N2 -112.8(2)
C1 O1 Be1 N1 6.4(3)
C7' N2 Be1 O2 6.4(3)
C13' N2 Be1 O2 176.96(18)
C7' N2 Be1 O1 -120.2(2)
C13' N2 Be1 O1 50.4(3)
C7' N2 Be1 N1 125.8(2)
C13' N2 Be1 N1 -63.5(3)
C7 N1 Be1 O2 -127.3(2)
C13 N1 Be1 O2 42.0(3)
C7 N1 Be1 O1 -0.1(3)
C13 N1 Be1 O1 169.24(19)
C7 N1 Be1 N2 117.2(2)
C13 N1 Be1 N2 -73.5(3)
